data_7217120
loop_
_publ_author_name
'Gao, Xiao Lin'
'Gong, Yun'
'Zhang, Pan'
'Yang, Yong Xi'
'Meng, Jiang Ping'
'Zhang, Miao Miao'
'Yin, Jun Li'
'Lin, Jian Hua'

_publ_section_title
;
 Metal(ii) complexes based on
 4-(2,6-di(pyridin-4-yl)pyridin-4-yl)benzonitrile: structures and
 electrocatalysis in hydrogen evolution reaction from water
;
_journal_issue 36
_journal_name_full CrystEngComm
_journal_page_first 8492
_journal_paper_doi 10.1039/C4CE01259C
_journal_volume 16
_journal_year 2014
_chemical_formula_sum 'C44 H42 N8 Ni2 O15 S2'
_chemical_formula_weight 1104.40
_chemical_name_systematic
; 
 ? 
;
_space_group_IT_number 14
_symmetry_cell_setting monoclinic
_symmetry_space_group_name_Hall '-P 2yn'
_symmetry_space_group_name_H-M 'P 1 21/n 1'
_atom_sites_solution_hydrogens geom
_atom_sites_solution_primary direct
_atom_sites_solution_secondary difmap
_audit_creation_method SHELXL-97
_cell_angle_alpha 90.00
_cell_angle_beta 90.484(14)
_cell_angle_gamma 90.00
_cell_formula_units_Z 2
_cell_length_a 7.286(8)
_cell_length_b 12.218(14)
_cell_length_c 24.76(3)
_cell_measurement_reflns_used 2826
_cell_measurement_temperature 298(2)
_cell_measurement_theta_max 23.902
_cell_measurement_theta_min 2.342
_cell_volume 2204(4)
_computing_cell_refinement 'CrysAlisPro, Oxford Diffraction Ltd.'
_computing_data_collection 'CrysAlisPro, Oxford Diffraction Ltd.'
_computing_data_reduction 'CrysAlisPro, Oxford Diffraction Ltd.'
_computing_molecular_graphics 'SHELXTL (Sheldrick, 1997)'
_computing_publication_material 'SHELXTL (Sheldrick, 1997)'
_computing_structure_refinement 'SHELXL97 (Sheldrick, 2008)'
_computing_structure_solution 'SHELXS97 (Sheldrick, 2008)'
_diffrn_ambient_temperature 298(2)
_diffrn_measured_fraction_theta_full 0.998
_diffrn_measured_fraction_theta_max 0.998
_diffrn_measurement_device_type 'Oxford XCalibur Eos'
_diffrn_measurement_method '\w scans'
_diffrn_radiation_monochromator graphite
_diffrn_radiation_source 'fine-focus sealed tube'
_diffrn_radiation_type MoK\a
_diffrn_radiation_wavelength 0.71073
_diffrn_reflns_av_R_equivalents 0.0459
_diffrn_reflns_av_unetI/netI 0.0602
_diffrn_reflns_limit_h_max 8
_diffrn_reflns_limit_h_min -8
_diffrn_reflns_limit_k_max 14
_diffrn_reflns_limit_k_min -11
_diffrn_reflns_limit_l_max 27
_diffrn_reflns_limit_l_min -29
_diffrn_reflns_number 10685
_diffrn_reflns_theta_full 25.02
_diffrn_reflns_theta_max 25.02
_diffrn_reflns_theta_min 2.34
_exptl_absorpt_coefficient_mu 1.033
_exptl_absorpt_correction_T_max 1.00
_exptl_absorpt_correction_T_min 0.98
_exptl_absorpt_correction_type multi-scan
_exptl_absorpt_process_details 'SADABS (Sheldrick, 1996)'
_exptl_crystal_colour green
_exptl_crystal_density_diffrn 1.664
_exptl_crystal_density_method 'not measured'
_exptl_crystal_description block
_exptl_crystal_F_000 1140
_exptl_crystal_size_max 0.35
_exptl_crystal_size_mid 0.23
_exptl_crystal_size_min 0.15
_refine_diff_density_max 0.463
_refine_diff_density_min -0.418
_refine_diff_density_rms 0.076
_refine_ls_extinction_method none
_refine_ls_goodness_of_fit_ref 1.035
_refine_ls_hydrogen_treatment mixed
_refine_ls_matrix_type full
_refine_ls_number_parameters 445
_refine_ls_number_reflns 3888
_refine_ls_number_restraints 1682
_refine_ls_restrained_S_all 0.903
_refine_ls_R_factor_all 0.0831
_refine_ls_R_factor_gt 0.0468
_refine_ls_shift/su_max 0.001
_refine_ls_shift/su_mean 0.000
_refine_ls_structure_factor_coef Fsqd
_refine_ls_weighting_details 'calc w=1/[\s^2^(Fo^2^)+(0.0526P)^2^+2.3322P] where P=(Fo^2^+2Fc^2^)/3'
_refine_ls_weighting_scheme calc
_refine_ls_wR_factor_gt 0.1052
_refine_ls_wR_factor_ref 0.1279
_reflns_number_gt 2528
_reflns_number_total 3888
_reflns_threshold_expression >2sigma(I)
_cod_data_source_file c4ce01259c2.cif
_cod_data_source_block 140429d
_cod_depositor_comments
;
The following automatic conversions were performed:

'_symmetry_cell_setting' value 'Monoclinic' changed to 'monoclinic'
according to
/usr/data/users/saulius/crontab/automatic-downloads/rss-feeds/RSC/lib/dictionaries/cif_core.dic
dictionary named 'cif_core.dic' version 2.4.2 from 2011-04-26.

Automatic conversion script
Id: cif_fix_values 2281 2013-09-26 08:29:07Z andrius 

 Adding full bibliography for 7217120--7217122.cif.
;
_cod_original_sg_symbol_H-M P2(1)/n
_cod_database_code 7217120

loop_
_symmetry_equiv_pos_as_xyz
'x, y, z'
'-x+1/2, y+1/2, -z+1/2'
'-x, -y, -z'
'x-1/2, -y-1/2, z-1/2'

loop_
_atom_site_label
_atom_site_type_symbol
_atom_site_fract_x
_atom_site_fract_y
_atom_site_fract_z
_atom_site_U_iso_or_equiv
_atom_site_adp_type
_atom_site_occupancy
_atom_site_symmetry_multiplicity
_atom_site_calc_flag
_atom_site_refinement_flags
_atom_site_disorder_assembly
_atom_site_disorder_group
Ni1 Ni 0.44159(6) 1.22583(4) 0.231815(18) 0.03660(18) Uani 1 1 d U . .
N1 N 0.7333(4) 1.0096(3) 0.48273(11) 0.0323(7) Uani 1 1 d U . .
N2 N 0.5080(4) 1.1281(3) 0.30011(11) 0.0355(7) Uani 1 1 d U B .
N3 N 0.8984(4) 1.1721(3) 0.66343(12) 0.0382(8) Uani 1 1 d U . .
N4 N 0.9113(11) 0.3688(7) 0.3661(4) 0.073(2) Uani 0.596(9) 1 d PU A 1
O1 O 0.2338(6) 1.1093(4) 0.2054(2) 0.0311(11) Uani 0.50 1 d PDU B 1
O2 O -0.0238(7) 1.1805(5) 0.2546(2) 0.0523(15) Uani 0.50 1 d PDU B 1
O3 O -0.0559(16) 1.0185(7) 0.2010(3) 0.055(3) Uani 0.50 1 d PDU B 1
O4 O -0.0307(17) 1.1902(10) 0.1585(4) 0.055(3) Uani 0.50 1 d PDU B 1
O5 O 0.2621(19) 1.3123(11) 0.2739(5) 0.046(2) Uani 0.48(3) 1 d PU B 1
H5B H 0.2187 1.2665 0.2962 0.055 Uiso 0.48(3) 1 d PR B 1
H5C H 0.1755 1.3252 0.2516 0.055 Uiso 0.48(3) 1 d PR B 1
N4' N 0.8701(18) 0.3362(11) 0.4011(6) 0.074(3) Uani 0.404(9) 1 d PU A 2
O1' O 0.1891(8) 1.1568(5) 0.2321(2) 0.0541(15) Uani 0.50 1 d PDU B 2
O2' O 0.2128(7) 1.0085(5) 0.1735(2) 0.0602(16) Uani 0.50 1 d PDU B 2
O3' O -0.0697(13) 1.0364(8) 0.2230(3) 0.051(2) Uani 0.50 1 d PDU B 2
O4' O 0.0128(16) 1.1584(9) 0.1500(4) 0.049(3) Uani 0.50 1 d PDU B 2
O5' O 0.331(2) 1.3455(13) 0.2888(5) 0.056(3) Uani 0.52(3) 1 d PU B 2
H5'C H 0.2142 1.3463 0.2901 0.067 Uiso 0.52(3) 1 d PR B 2
H5'D H 0.3692 1.4108 0.2852 0.067 Uiso 0.52(3) 1 d PR B 2
O6 O 0.5851(4) 1.1194(2) 0.18245(10) 0.0606(9) Uani 1 1 d U B .
H6C H 0.6795 1.0799 0.1880 0.073 Uiso 1 1 d R . .
H6D H 0.4912 1.0782 0.1809 0.073 Uiso 1 1 d R . .
O7 O 0.6709(4) 1.3191(2) 0.24717(10) 0.0541(8) Uani 1 1 d U B .
H7C H 0.7717 1.2877 0.2550 0.065 Uiso 1 1 d R . .
H7D H 0.6609 1.3765 0.2663 0.065 Uiso 1 1 d R . .
S1 S 0.0297(4) 1.1280(3) 0.20485(13) 0.0346(7) Uani 0.50 1 d PDU B 1
O8 O -0.0274(9) 1.2840(6) 0.2946(3) 0.087(2) Uani 0.50 1 d PU C 2
H8C H 0.0503 1.2363 0.2847 0.105 Uiso 0.50 1 d PR C 2
H8D H -0.0337 1.2835 0.3289 0.105 Uiso 0.50 1 d PR C 2
S1' S 0.0809(4) 1.0912(3) 0.19432(12) 0.0381(7) Uani 0.50 1 d PDU B 2
C1 C 0.6809(4) 0.9467(3) 0.44103(13) 0.0285(8) Uani 1 1 d U B .
C2 C 0.6804(5) 0.8332(3) 0.44318(13) 0.0322(8) Uani 1 1 d U . .
H2 H 0.6411 0.7924 0.4136 0.039 Uiso 1 1 calc R . .
C3 C 0.7393(5) 0.7812(3) 0.49009(14) 0.0328(8) Uani 1 1 d U A .
C4 C 0.7967(5) 0.8470(3) 0.53308(14) 0.0343(8) Uani 1 1 d U . .
H4 H 0.8400 0.8151 0.5648 0.041 Uiso 1 1 calc R . .
C5 C 0.7890(4) 0.9591(3) 0.52840(13) 0.0306(8) Uani 1 1 d U . .
C6 C 0.5592(6) 1.1768(4) 0.34618(15) 0.0476(10) Uani 1 1 d U . .
H6 H 0.5569 1.2528 0.3476 0.057 Uiso 1 1 calc R B .
C7 C 0.6150(6) 1.1208(3) 0.39141(15) 0.0438(10) Uani 1 1 d U B .
H7 H 0.6497 1.1592 0.4223 0.053 Uiso 1 1 calc R . .
C8 C 0.6201(4) 1.0079(3) 0.39146(13) 0.0300(8) Uani 1 1 d U . .
C9 C 0.5667(5) 0.9566(3) 0.34378(14) 0.0368(9) Uani 1 1 d U B .
H9 H 0.5671 0.8806 0.3414 0.044 Uiso 1 1 calc R . .
C10 C 0.5132(5) 1.0188(3) 0.30009(15) 0.0392(9) Uani 1 1 d U . .
H10 H 0.4784 0.9826 0.2686 0.047 Uiso 1 1 calc R B .
C11 C 0.9244(6) 1.0638(4) 0.66692(15) 0.0457(10) Uani 1 1 d U . .
H11 H 0.9647 1.0352 0.6997 0.055 Uiso 1 1 calc R . .
C12 C 0.8949(5) 0.9921(4) 0.62465(14) 0.0426(9) Uani 1 1 d U . .
H12 H 0.9138 0.9174 0.6293 0.051 Uiso 1 1 calc R . .
C13 C 0.8366(5) 1.0330(3) 0.57489(14) 0.0324(8) Uani 1 1 d U . .
C14 C 0.8159(5) 1.1451(3) 0.57108(15) 0.0403(9) Uani 1 1 d U . .
H14 H 0.7800 1.1763 0.5384 0.048 Uiso 1 1 calc R . .
C15 C 0.8478(5) 1.2108(3) 0.61513(15) 0.0418(10) Uani 1 1 d U . .
H15 H 0.8334 1.2861 0.6111 0.050 Uiso 1 1 calc R . .
C16 C 0.7405(5) 0.6593(3) 0.49543(14) 0.0429(9) Uani 1 1 d DU . .
C17 C 0.792(3) 0.6003(6) 0.4493(4) 0.0429(17) Uani 0.596(9) 1 d PDU A 1
H17 H 0.8194 0.6381 0.4178 0.052 Uiso 0.596(9) 1 calc PR A 1
C18 C 0.8045(13) 0.4859(6) 0.4497(3) 0.0443(18) Uani 0.596(9) 1 d PDU A 1
C19 C 0.7612(12) 0.4280(6) 0.4960(4) 0.0487(19) Uani 0.596(9) 1 d PDU A 1
H19 H 0.7655 0.3519 0.4963 0.058 Uiso 0.596(9) 1 calc PR A 1
C20 C 0.7115(13) 0.4853(6) 0.5417(3) 0.050(2) Uani 0.596(9) 1 d PDU A 1
H20 H 0.6820 0.4473 0.5730 0.060 Uiso 0.596(9) 1 calc PR A 1
C21 C 0.705(2) 0.5984(6) 0.5415(3) 0.0482(19) Uani 0.596(9) 1 d PDU A 1
H21 H 0.6759 0.6348 0.5732 0.058 Uiso 0.596(9) 1 calc PR A 1
C22 C 0.8644(13) 0.4186(7) 0.4020(4) 0.051(2) Uani 0.596(9) 1 d PU A 1
C17' C 0.779(4) 0.5829(8) 0.4566(5) 0.047(2) Uani 0.404(9) 1 d PDU A 2
H17' H 0.8123 0.6040 0.4220 0.057 Uiso 0.404(9) 1 calc PR A 2
C18' C 0.767(2) 0.4733(8) 0.4704(5) 0.043(2) Uani 0.404(9) 1 d PDU A 2
C19' C 0.712(2) 0.4402(8) 0.5212(5) 0.046(2) Uani 0.404(9) 1 d PDU A 2
H19' H 0.7043 0.3659 0.5290 0.056 Uiso 0.404(9) 1 calc PR A 2
C20' C 0.6685(19) 0.5163(9) 0.5604(4) 0.047(2) Uani 0.404(9) 1 d PDU A 2
H20' H 0.6304 0.4945 0.5945 0.056 Uiso 0.404(9) 1 calc PR A 2
C21' C 0.684(3) 0.6265(9) 0.5471(4) 0.047(2) Uani 0.404(9) 1 d PDU A 2
H21' H 0.6561 0.6794 0.5728 0.056 Uiso 0.404(9) 1 calc PR A 2
C22' C 0.8191(18) 0.4015(11) 0.4301(6) 0.049(2) Uani 0.404(9) 1 d PU A 2

loop_
_atom_site_aniso_label
_atom_site_aniso_U_11
_atom_site_aniso_U_22
_atom_site_aniso_U_33
_atom_site_aniso_U_23
_atom_site_aniso_U_13
_atom_site_aniso_U_12
Ni1 0.0361(3) 0.0403(3) 0.0335(3) 0.0106(2) 0.0005(2) 0.0044(2)
N1 0.0349(15) 0.0357(18) 0.0261(15) -0.0016(13) -0.0009(13) -0.0014(14)
N2 0.0383(16) 0.038(2) 0.0300(16) 0.0075(14) 0.0008(13) 0.0017(15)
N3 0.0400(17) 0.041(2) 0.0336(17) -0.0109(15) -0.0018(14) -0.0022(16)
N4 0.095(5) 0.051(5) 0.073(6) -0.022(4) 0.004(4) -0.010(4)
O1 0.026(3) 0.034(3) 0.033(3) -0.012(2) -0.007(2) 0.010(2)
O2 0.038(3) 0.074(4) 0.045(3) -0.026(3) 0.004(2) 0.004(3)
O3 0.071(5) 0.045(5) 0.050(5) 0.003(4) 0.011(4) -0.028(4)
O4 0.049(6) 0.063(7) 0.053(5) 0.008(4) -0.019(4) 0.022(4)
O5 0.046(5) 0.043(5) 0.049(4) -0.007(4) 0.005(3) -0.002(4)
N4' 0.100(7) 0.053(7) 0.068(7) -0.021(6) 0.009(6) -0.011(6)
O1' 0.043(3) 0.065(4) 0.054(3) -0.005(3) -0.011(3) -0.007(3)
O2' 0.059(4) 0.057(4) 0.064(4) -0.003(3) 0.016(3) 0.011(3)
O3' 0.047(4) 0.054(5) 0.052(5) 0.005(4) 0.013(4) -0.003(3)
O4' 0.039(5) 0.056(6) 0.050(4) 0.017(4) -0.017(3) 0.013(4)
O5' 0.071(6) 0.048(5) 0.048(5) 0.008(4) 0.005(5) 0.005(5)
O6 0.085(2) 0.054(2) 0.0428(17) -0.0035(14) -0.0109(15) 0.0225(17)
O7 0.0714(19) 0.0434(18) 0.0472(17) 0.0042(14) -0.0165(14) -0.0138(16)
S1 0.0300(14) 0.0362(19) 0.0376(15) -0.0024(12) -0.0005(11) 0.0025(12)
O8 0.069(4) 0.107(5) 0.086(4) -0.010(4) -0.003(3) 0.020(4)
S1' 0.0439(19) 0.038(2) 0.0326(15) 0.0069(12) -0.0049(12) -0.0032(14)
C1 0.0321(17) 0.029(2) 0.0244(17) -0.0014(15) 0.0005(14) -0.0022(16)
C2 0.0417(19) 0.030(2) 0.0247(17) -0.0028(15) -0.0039(15) -0.0021(17)
C3 0.0379(18) 0.030(2) 0.0304(18) 0.0029(16) -0.0018(15) -0.0033(17)
C4 0.0416(19) 0.037(2) 0.0246(17) 0.0054(16) -0.0027(15) -0.0021(17)
C5 0.0316(17) 0.034(2) 0.0261(17) -0.0043(15) 0.0010(14) -0.0012(16)
C6 0.073(3) 0.035(2) 0.035(2) 0.0022(18) 0.0015(19) 0.005(2)
C7 0.071(3) 0.033(2) 0.0275(19) -0.0005(17) 0.0013(18) 0.002(2)
C8 0.0326(17) 0.032(2) 0.0253(17) 0.0020(15) 0.0019(14) 0.0004(16)
C9 0.047(2) 0.030(2) 0.0333(19) 0.0001(17) -0.0049(16) -0.0004(18)
C10 0.046(2) 0.036(2) 0.035(2) 0.0020(17) -0.0100(17) -0.0045(18)
C11 0.062(2) 0.045(3) 0.030(2) -0.0051(19) -0.0081(18) -0.003(2)
C12 0.055(2) 0.039(2) 0.034(2) -0.0038(18) -0.0073(18) -0.0066(19)
C13 0.0314(17) 0.036(2) 0.0295(18) -0.0074(16) 0.0006(15) -0.0035(16)
C14 0.049(2) 0.039(2) 0.0327(19) -0.0071(17) -0.0065(17) 0.0020(19)
C15 0.047(2) 0.040(2) 0.039(2) -0.0057(18) -0.0044(17) 0.0016(19)
C16 0.046(2) 0.037(2) 0.046(2) 0.0082(18) -0.0162(17) -0.0053(18)
C17 0.053(4) 0.021(3) 0.054(3) 0.010(3) -0.018(3) -0.008(3)
C18 0.056(4) 0.029(3) 0.049(4) 0.015(3) -0.014(3) -0.004(3)
C19 0.057(4) 0.038(4) 0.051(4) 0.002(3) -0.006(4) -0.008(3)
C20 0.065(4) 0.030(4) 0.054(4) 0.013(4) -0.011(4) -0.001(4)
C21 0.060(4) 0.032(4) 0.053(4) 0.011(3) -0.013(3) -0.005(4)
C22 0.069(4) 0.029(4) 0.054(5) 0.003(4) -0.006(4) -0.003(4)
C17' 0.056(4) 0.033(4) 0.052(4) 0.006(4) -0.016(4) -0.006(4)
C18' 0.056(4) 0.025(4) 0.047(5) 0.014(4) -0.015(4) -0.009(4)
C19' 0.060(5) 0.031(4) 0.047(5) 0.013(4) -0.015(4) -0.004(4)
C20' 0.062(5) 0.029(5) 0.050(5) 0.004(4) -0.008(4) 0.000(4)
C21' 0.058(5) 0.028(4) 0.054(4) 0.014(4) -0.014(4) -0.002(4)
C22' 0.062(5) 0.035(5) 0.050(5) 0.006(4) -0.010(4) -0.008(4)

loop_
_atom_type_symbol
_atom_type_description
_atom_type_scat_dispersion_real
_atom_type_scat_dispersion_imag
_atom_type_scat_source
C C 0.0033 0.0016 'International Tables Vol C Tables 4.2.6.8 and 6.1.1.4'
H H 0.0000 0.0000 'International Tables Vol C Tables 4.2.6.8 and 6.1.1.4'
N N 0.0061 0.0033 'International Tables Vol C Tables 4.2.6.8 and 6.1.1.4'
O O 0.0106 0.0060 'International Tables Vol C Tables 4.2.6.8 and 6.1.1.4'
S S 0.1246 0.1234 'International Tables Vol C Tables 4.2.6.8 and 6.1.1.4'
Ni Ni 0.3393 1.1124 'International Tables Vol C Tables 4.2.6.8 and 6.1.1.4'

loop_
_geom_angle_atom_site_label_1
_geom_angle_atom_site_label_2
_geom_angle_atom_site_label_3
_geom_angle
_geom_angle_site_symmetry_1
_geom_angle_site_symmetry_3
O5 Ni1 O1' 67.5(6) . .
O5 Ni1 O7 98.4(6) . .
O1' Ni1 O7 165.5(2) . .
O5 Ni1 O6 169.0(6) . .
O1' Ni1 O6 101.7(2) . .
O7 Ni1 O6 92.50(15) . .
O5 Ni1 N2 91.6(3) . .
O1' Ni1 N2 87.9(2) . .
O7 Ni1 N2 89.16(12) . .
O6 Ni1 N2 90.25(14) . .
O5 Ni1 N3 90.7(3) . 4_585
O1' Ni1 N3 96.8(2) . 4_585
O7 Ni1 N3 86.38(12) . 4_585
O6 Ni1 N3 88.29(14) . 4_585
N2 Ni1 N3 175.24(12) . 4_585
O5 Ni1 O1 92.6(6) . .
O1' Ni1 O1 25.52(18) . .
O7 Ni1 O1 168.95(15) . .
O6 Ni1 O1 76.46(17) . .
N2 Ni1 O1 91.39(17) . .
N3 Ni1 O1 92.67(17) 4_585 .
O5 Ni1 O5' 19.6(2) . .
O1' Ni1 O5' 86.3(6) . .
O7 Ni1 O5' 79.3(6) . .
O6 Ni1 O5' 171.3(6) . .
N2 Ni1 O5' 86.8(3) . .
N3 Ni1 O5' 94.0(2) 4_585 .
O1 Ni1 O5' 111.8(6) . .
C1 N1 C5 117.8(3) . .
C10 N2 C6 115.9(3) . .
C10 N2 Ni1 124.6(3) . .
C6 N2 Ni1 119.3(3) . .
C15 N3 C11 116.5(3) . .
C15 N3 Ni1 123.0(3) . 4_686
C11 N3 Ni1 120.6(3) . 4_686
S1 O1 Ni1 126.1(3) . .
S1' O1' Ni1 135.5(4) . .
O4 S1 O2 111.2(5) . .
O4 S1 O3 107.4(8) . .
O2 S1 O3 109.9(4) . .
O4 S1 O1 112.5(6) . .
O2 S1 O1 109.4(3) . .
O3 S1 O1 106.3(6) . .
O4' S1' O1' 110.7(6) . .
O4' S1' O3' 111.7(7) . .
O1' S1' O3' 110.0(5) . .
O4' S1' O2' 109.8(5) . .
O1' S1' O2' 104.4(4) . .
O3' S1' O2' 110.1(5) . .
N1 C1 C2 123.0(3) . .
N1 C1 C8 115.1(3) . .
C2 C1 C8 121.9(3) . .
C1 C2 C3 119.2(3) . .
C2 C3 C4 117.6(4) . .
C2 C3 C16 122.1(3) . .
C4 C3 C16 120.3(3) . .
C5 C4 C3 119.8(3) . .
N1 C5 C4 122.5(3) . .
N1 C5 C13 115.7(3) . .
C4 C5 C13 121.7(3) . .
N2 C6 C7 123.7(4) . .
C6 C7 C8 120.4(4) . .
C7 C8 C9 116.3(3) . .
C7 C8 C1 120.4(3) . .
C9 C8 C1 123.3(3) . .
C10 C9 C8 119.6(4) . .
N2 C10 C9 124.0(4) . .
N3 C11 C12 123.8(4) . .
C11 C12 C13 119.2(4) . .
C14 C13 C12 116.7(3) . .
C14 C13 C5 121.3(3) . .
C12 C13 C5 121.9(4) . .
C15 C14 C13 120.6(4) . .
N3 C15 C14 123.2(4) . .
C17' C16 C21 104.5(6) . .
C17' C16 C17 12.2(7) . .
C21 C16 C17 116.5(5) . .
C17' C16 C21' 120.5(6) . .
C21 C16 C21' 16.5(6) . .
C17 C16 C21' 132.5(6) . .
C17' C16 C3 128.1(6) . .
C21 C16 C3 127.3(5) . .
C17 C16 C3 116.2(4) . .
C21' C16 C3 111.3(5) . .
C18 C17 C16 121.6(6) . .
C19 C18 C17 120.0(7) . .
C19 C18 C22 116.1(6) . .
C17 C18 C22 123.9(6) . .
C20 C19 C18 118.8(6) . .
C19 C20 C21 120.9(6) . .
C20 C21 C16 122.2(6) . .
N4 C22 C18 179.2(10) . .
C16 C17' C18' 118.2(8) . .
C19' C18' C22' 123.7(10) . .
C19' C18' C17' 121.8(8) . .
C22' C18' C17' 114.5(9) . .
C18' C19' C20' 120.8(8) . .
C19' C20' C21' 117.7(8) . .
C20' C21' C16 121.1(8) . .
N4' C22' C18' 172.8(15) . .

loop_
_geom_bond_atom_site_label_1
_geom_bond_atom_site_label_2
_geom_bond_distance
_geom_bond_site_symmetry_2
Ni1 O5 1.983(8) .
Ni1 O1' 2.024(6) .
Ni1 O7 2.055(3) .
Ni1 O6 2.074(3) .
Ni1 N2 2.123(3) .
Ni1 N3 2.124(3) 4_585
Ni1 O1 2.175(5) .
Ni1 O5' 2.191(12) .
N1 C1 1.340(4) .
N1 C5 1.348(4) .
N2 C10 1.335(5) .
N2 C6 1.337(5) .
N3 C15 1.335(5) .
N3 C11 1.340(5) .
N3 Ni1 2.124(3) 4_686
N4 C22 1.132(11) .
O1 S1 1.504(5) .
O2 S1 1.446(5) .
O3 S1 1.478(7) .
O4 S1 1.442(7) .
N4' C22' 1.138(17) .
O1' S1' 1.457(6) .
O2' S1' 1.490(5) .
O3' S1' 1.473(7) .
O4' S1' 1.455(7) .
C1 C2 1.388(5) .
C1 C8 1.501(5) .
C2 C3 1.388(5) .
C3 C4 1.395(5) .
C3 C16 1.496(5) .
C4 C5 1.376(5) .
C5 C13 1.502(5) .
C6 C7 1.371(5) .
C7 C8 1.380(5) .
C8 C9 1.390(5) .
C9 C10 1.376(5) .
C11 C12 1.380(5) .
C12 C13 1.393(5) .
C13 C14 1.380(6) .
C14 C15 1.373(5) .
C16 C17' 1.370(8) .
C16 C21 1.388(7) .
C16 C17 1.405(7) .
C16 C21' 1.405(8) .
C17 C18 1.400(7) .
C18 C19 1.385(7) .
C18 C22 1.508(12) .
C19 C20 1.382(7) .
C20 C21 1.382(7) .
C17' C18' 1.385(8) .
C18' C19' 1.382(8) .
C18' C22' 1.385(16) .
C19' C20' 1.383(8) .
C20' C21' 1.391(8) .
